data_2018089
loop_
_publ_author_name
'Kalf, Irmgard'
'Englert, Ulli'

_publ_section_title
;
 The molecular conformation of pentan-3-one studied in cholic acid
 pentan-3-one solvate
;
_journal_coeditor_code BI3016
_journal_issue 6
_journal_name_full 'Acta Crystallographica Section C'
_journal_page_first o206
_journal_page_last o208
_journal_paper_doi 10.1107/S0108270111016933
_journal_volume 67
_journal_year 2011
_chemical_formula_iupac 'C5 H10 O, C24 H40 O5'
_chemical_formula_moiety 'C5 H10 O, C24 H40 O5'
_chemical_formula_sum 'C29 H50 O6'
_chemical_formula_weight 494.69
_chemical_name_systematic
;
cholic acid--pentan-3-one (1/1)
;
_space_group_IT_number 4
_symmetry_cell_setting monoclinic
_symmetry_space_group_name_Hall 'P 2yb'
_symmetry_space_group_name_H-M 'P 1 21 1'
_atom_sites_solution_hydrogens geom
_atom_sites_solution_primary direct
_atom_sites_solution_secondary difmap
_audit_creation_method SHELXL-97
_cell_angle_alpha 90.00
_cell_angle_beta 102.002(3)
_cell_angle_gamma 90.00
_cell_formula_units_Z 2
_cell_length_a 12.5606(7)
_cell_length_b 8.0425(5)
_cell_length_c 13.9139(8)
_cell_measurement_reflns_used 4097
_cell_measurement_temperature 100(2)
_cell_measurement_theta_max 29.12
_cell_measurement_theta_min 2.45
_cell_volume 1374.84(14)
_computing_cell_refinement 'SMART (Bruker, 2001)'
_computing_data_collection 'SMART (Bruker, 2001)'
_computing_data_reduction 'SAINT-Plus (Bruker, 1999)'
_computing_molecular_graphics 'PLATON (Spek, 2009)'
_computing_publication_material 'SHELXL97 (Sheldrick, 2008)'
_computing_structure_refinement 'SHELXL97 (Sheldrick, 2008)'
_computing_structure_solution 'SHELXS97 (Sheldrick, 2008)'
_diffrn_ambient_temperature 100(2)
_diffrn_measured_fraction_theta_full 0.968
_diffrn_measured_fraction_theta_max 0.846
_diffrn_measurement_device_type 'Bruker SMART APEX CCD'
_diffrn_measurement_method \w
_diffrn_radiation_monochromator 'multilayer optics'
_diffrn_radiation_source 'Incoatec microsource'
_diffrn_radiation_type MoK\a
_diffrn_radiation_wavelength 0.71073
_diffrn_reflns_av_R_equivalents 0.0697
_diffrn_reflns_av_sigmaI/netI 0.0960
_diffrn_reflns_limit_h_max 14
_diffrn_reflns_limit_h_min -22
_diffrn_reflns_limit_k_max 14
_diffrn_reflns_limit_k_min -14
_diffrn_reflns_limit_l_max 24
_diffrn_reflns_limit_l_min -14
_diffrn_reflns_number 33615
_diffrn_reflns_theta_full 27.00
_diffrn_reflns_theta_max 40.35
_diffrn_reflns_theta_min 1.66
_diffrn_standards_number 0
_exptl_absorpt_coefficient_mu 0.081
_exptl_absorpt_correction_type none
_exptl_crystal_colour colourless
_exptl_crystal_density_diffrn 1.195
_exptl_crystal_density_method 'not measured'
_exptl_crystal_description fragment
_exptl_crystal_F_000 544
_exptl_crystal_size_max 0.16
_exptl_crystal_size_mid 0.13
_exptl_crystal_size_min 0.11
_refine_diff_density_max 0.694
_refine_diff_density_min -0.442
_refine_ls_abs_structure_details
;
;
_refine_ls_extinction_method none
_refine_ls_goodness_of_fit_ref 1.064
_refine_ls_hydrogen_treatment mixed
_refine_ls_matrix_type full
_refine_ls_number_parameters 357
_refine_ls_number_reflns 13745
_refine_ls_number_restraints 26
_refine_ls_restrained_S_all 1.066
_refine_ls_R_factor_all 0.1284
_refine_ls_R_factor_gt 0.0805
_refine_ls_shift/su_max 0.002
_refine_ls_shift/su_mean 0.000
_refine_ls_structure_factor_coef Fsqd
_refine_ls_weighting_details 'calc w=1/[\s^2^(Fo^2^)+(0.0850P)^2^+0.2500P] where P=(Fo^2^+2Fc^2^)/3'
_refine_ls_weighting_scheme calc
_refine_ls_wR_factor_gt 0.1770
_refine_ls_wR_factor_ref 0.1998
_reflns_number_gt 9042
_reflns_number_total 13745
_reflns_threshold_expression I>2\s(I)
_cod_data_source_file bi3016.cif
_cod_data_source_block I
_cod_original_sg_symbol_H-M 'P 21'
_cod_database_code 2018089
_cod_database_fobs_code 2018089

loop_
_symmetry_equiv_pos_as_xyz
'x, y, z'
'-x, y+1/2, -z'

loop_
_atom_site_type_symbol
_atom_site_label
_atom_site_fract_x
_atom_site_fract_y
_atom_site_fract_z
_atom_site_U_iso_or_equiv
_atom_site_adp_type
_atom_site_calc_flag
_atom_site_refinement_flags
_atom_site_occupancy
_atom_site_symmetry_multiplicity
_atom_site_disorder_assembly
_atom_site_disorder_group
O O1 0.69836(14) 0.71124(18) 1.27098(11) 0.0233(3) Uani d D 1 1 . .
H H1 0.762(2) 0.670(5) 1.270(3) 0.058(11) Uiso d D 1 1 . .
O O2 0.66149(14) 0.46199(19) 1.20162(12) 0.0265(3) Uani d . 1 1 . .
O O3 0.19334(13) 0.68117(17) 0.77718(10) 0.0187(3) Uani d D 1 1 . .
H H3 0.2435(18) 0.749(3) 0.7951(19) 0.020(6) Uiso d D 1 1 . .
O O4 0.08920(12) 0.14850(16) 0.70817(10) 0.0183(3) Uani d D 1 1 . .
H H4 0.086(2) 0.052(2) 0.682(2) 0.028(7) Uiso d D 1 1 . .
O O5 -0.09985(14) 0.37263(17) 0.39354(10) 0.0210(3) Uani d D 1 1 . .
H H5 -0.131(2) 0.300(3) 0.3570(19) 0.028(7) Uiso d D 1 1 . .
C C1 0.63263(18) 0.6008(2) 1.21892(14) 0.0198(4) Uani d . 1 1 . .
C C2 0.51952(19) 0.6700(3) 1.18229(16) 0.0269(4) Uani d . 1 1 . .
H H2A 0.5250 0.7889 1.1655 0.032 Uiso calc R 1 1 . .
H H2B 0.4782 0.6627 1.2355 0.032 Uiso calc R 1 1 . .
C C3 0.45794(18) 0.5775(3) 1.09263(15) 0.0205(4) Uani d . 1 1 . .
H H3A 0.4595 0.4572 1.1079 0.025 Uiso calc R 1 1 . .
H H3B 0.4966 0.5935 1.0382 0.025 Uiso calc R 1 1 . .
C C4 0.33861(16) 0.6315(2) 1.05719(13) 0.0168(3) Uani d . 1 1 . .
H H4A 0.3000 0.6163 1.1126 0.020 Uiso calc R 1 1 . .
C C5 0.28543(17) 0.5161(2) 0.97245(13) 0.0161(3) Uani d . 1 1 . .
H H5A 0.3262 0.5302 0.9184 0.019 Uiso calc R 1 1 . .
C C6 0.16201(16) 0.5336(2) 0.92592(13) 0.0145(3) Uani d . 1 1 . .
C C7 0.12530(16) 0.6728(2) 0.84903(13) 0.0153(3) Uani d . 1 1 . .
H H7 0.1294 0.7819 0.8841 0.018 Uiso calc R 1 1 . .
C C8 0.00800(16) 0.6458(2) 0.79326(13) 0.0162(3) Uani d . 1 1 . .
H H8A -0.0099 0.7324 0.7418 0.019 Uiso calc R 1 1 . .
H H8B -0.0412 0.6618 0.8396 0.019 Uiso calc R 1 1 . .
C C9 -0.01560(16) 0.4732(2) 0.74399(13) 0.0140(3) Uani d . 1 1 . .
H H9 0.0275 0.4659 0.6913 0.017 Uiso calc R 1 1 . .
C C10 0.02636(17) 0.3340(2) 0.81938(13) 0.0158(3) Uani d . 1 1 . .
H H10 -0.0188 0.3369 0.8707 0.019 Uiso calc R 1 1 . .
C C11 0.01322(17) 0.1614(2) 0.77187(13) 0.0166(3) Uani d . 1 1 . .
H H11 0.0327 0.0762 0.8250 0.020 Uiso calc R 1 1 . .
C C12 -0.10390(18) 0.1316(2) 0.71865(14) 0.0193(4) Uani d . 1 1 . .
H H12A -0.1498 0.1199 0.7681 0.023 Uiso calc R 1 1 . .
H H12B -0.1074 0.0252 0.6823 0.023 Uiso calc R 1 1 . .
C C13 -0.15184(16) 0.2700(2) 0.64605(13) 0.0160(3) Uani d . 1 1 . .
H H13 -0.2320 0.2494 0.6269 0.019 Uiso calc R 1 1 . .
C C14 -0.10709(17) 0.2569(2) 0.55196(13) 0.0168(3) Uani d . 1 1 . .
H H14A -0.0269 0.2680 0.5692 0.020 Uiso calc R 1 1 . .
H H14B -0.1242 0.1452 0.5230 0.020 Uiso calc R 1 1 . .
C C15 -0.15237(17) 0.3868(2) 0.47568(13) 0.0171(3) Uani d . 1 1 . .
H H15 -0.2326 0.3704 0.4530 0.021 Uiso calc R 1 1 . .
C C16 -0.12999(17) 0.5590(2) 0.52070(14) 0.0179(3) Uani d . 1 1 . .
H H16A -0.1620 0.6444 0.4720 0.022 Uiso calc R 1 1 . .
H H16B -0.0505 0.5781 0.5388 0.022 Uiso calc R 1 1 . .
C C17 -0.17912(17) 0.5745(2) 0.61221(14) 0.0183(3) Uani d . 1 1 . .
H H17A -0.2591 0.5632 0.5921 0.022 Uiso calc R 1 1 . .
H H17B -0.1636 0.6875 0.6399 0.022 Uiso calc R 1 1 . .
C C18 -0.13689(16) 0.4454(2) 0.69420(13) 0.0157(3) Uani d . 1 1 . .
C C19 -0.21174(18) 0.4604(3) 0.76871(15) 0.0227(4) Uani d . 1 1 . .
H H19A -0.1842 0.3890 0.8255 0.034 Uiso calc R 1 1 . .
H H19B -0.2856 0.4257 0.7375 0.034 Uiso calc R 1 1 . .
H H19C -0.2130 0.5762 0.7905 0.034 Uiso calc R 1 1 . .
C C20 0.14312(16) 0.3667(2) 0.87001(13) 0.0149(3) Uani d . 1 1 . .
H H20 0.1866 0.3707 0.8175 0.018 Uiso calc R 1 1 . .
C C21 0.19700(18) 0.2374(2) 0.94500(14) 0.0193(4) Uani d . 1 1 . .
H H21A 0.2198 0.1385 0.9119 0.023 Uiso calc R 1 1 . .
H H21B 0.1470 0.2017 0.9875 0.023 Uiso calc R 1 1 . .
C C22 0.29609(18) 0.3295(2) 1.00487(15) 0.0205(4) Uani d . 1 1 . .
H H22A 0.3643 0.2814 0.9918 0.025 Uiso calc R 1 1 . .
H H22B 0.2973 0.3197 1.0760 0.025 Uiso calc R 1 1 . .
C C23 0.09651(17) 0.5475(2) 1.00720(14) 0.0182(4) Uani d . 1 1 . .
H H23A 0.1223 0.4638 1.0579 0.027 Uiso calc R 1 1 . .
H H23B 0.0192 0.5287 0.9791 0.027 Uiso calc R 1 1 . .
H H23C 0.1062 0.6587 1.0365 0.027 Uiso calc R 1 1 . .
C C24 0.33062(19) 0.8150(2) 1.02697(15) 0.0221(4) Uani d . 1 1 . .
H H24A 0.3663 0.8317 0.9714 0.033 Uiso calc R 1 1 . .
H H24B 0.3666 0.8837 1.0825 0.033 Uiso calc R 1 1 . .
H H24C 0.2539 0.8471 1.0077 0.033 Uiso calc R 1 1 . .
O O6 0.46564(18) -0.0848(3) 0.38832(16) 0.0496(6) Uani d . 1 1 A .
C C25 0.5509(2) -0.0080(5) 0.4042(2) 0.0446(7) Uani d DU 1 1 . .
C C26 0.5881(2) 0.0944(3) 0.3280(3) 0.0416(7) Uani d . 1 1 A .
H H26A 0.6470 0.0337 0.3055 0.050 Uiso calc R 1 1 . .
H H26B 0.6196 0.1992 0.3589 0.050 Uiso calc R 1 1 . .
C C27 0.5002(2) 0.1373(4) 0.2388(2) 0.0431(7) Uani d . 1 1 . .
H H27A 0.4647 0.0350 0.2102 0.065 Uiso calc R 1 1 A .
H H27B 0.5331 0.1944 0.1900 0.065 Uiso calc R 1 1 . .
H H27C 0.4461 0.2101 0.2588 0.065 Uiso calc R 1 1 . .
C C28A 0.6190(5) 0.0254(8) 0.5050(3) 0.0383(15) Uani d PDU 0.544(12) 1 A 1
H H28A 0.6083 0.1424 0.5230 0.046 Uiso calc PR 0.544(12) 1 A 1
H H28B 0.6968 0.0110 0.5029 0.046 Uiso calc PR 0.544(12) 1 A 1
C C29A 0.5915(13) -0.0875(14) 0.5832(8) 0.047(2) Uani d PDU 0.544(12) 1 A 1
H H29A 0.5161 -0.0682 0.5890 0.070 Uiso calc PR 0.544(12) 1 A 1
H H29B 0.6405 -0.0639 0.6463 0.070 Uiso calc PR 0.544(12) 1 A 1
H H29C 0.6001 -0.2037 0.5650 0.070 Uiso calc PR 0.544(12) 1 A 1
C C28B 0.6306(7) -0.0765(15) 0.4975(6) 0.062(2) Uani d PDU 0.456(12) 1 A 2
H H28C 0.6404 -0.1979 0.4915 0.075 Uiso calc PR 0.456(12) 1 A 2
H H28D 0.7026 -0.0222 0.5051 0.075 Uiso calc PR 0.456(12) 1 A 2
C C29B 0.5804(18) -0.038(2) 0.5864(10) 0.062(3) Uani d PDU 0.456(12) 1 A 2
H H29D 0.5487 0.0735 0.5796 0.093 Uiso calc PR 0.456(12) 1 A 2
H H29E 0.6370 -0.0440 0.6466 0.093 Uiso calc PR 0.456(12) 1 A 2
H H29F 0.5235 -0.1200 0.5899 0.093 Uiso calc PR 0.456(12) 1 A 2

loop_
_atom_site_aniso_label
_atom_site_aniso_U_11
_atom_site_aniso_U_22
_atom_site_aniso_U_33
_atom_site_aniso_U_12
_atom_site_aniso_U_13
_atom_site_aniso_U_23
O1 0.0219(9) 0.0233(6) 0.0229(7) -0.0010(6) 0.0007(6) -0.0021(5)
O2 0.0246(9) 0.0228(6) 0.0288(8) 0.0018(6) -0.0024(6) -0.0033(6)
O3 0.0204(8) 0.0212(6) 0.0143(6) -0.0028(5) 0.0033(5) 0.0012(5)
O4 0.0217(8) 0.0167(5) 0.0160(6) 0.0024(5) 0.0029(5) -0.0039(5)
O5 0.0325(9) 0.0191(6) 0.0113(5) -0.0044(6) 0.0046(5) -0.0006(5)
C1 0.0210(10) 0.0230(8) 0.0138(7) -0.0014(7) -0.0006(7) -0.0011(6)
C2 0.0228(12) 0.0302(10) 0.0247(10) 0.0051(8) -0.0019(8) -0.0086(8)
C3 0.0182(10) 0.0230(8) 0.0183(8) 0.0025(7) -0.0008(7) -0.0030(6)
C4 0.0161(9) 0.0209(7) 0.0125(7) 0.0010(6) 0.0011(6) -0.0009(6)
C5 0.0164(10) 0.0184(7) 0.0127(7) 0.0020(6) 0.0012(6) -0.0022(6)
C6 0.0166(9) 0.0144(6) 0.0118(7) 0.0031(6) 0.0019(6) -0.0014(5)
C7 0.0194(10) 0.0138(6) 0.0123(7) 0.0019(6) 0.0022(6) -0.0009(5)
C8 0.0188(10) 0.0159(6) 0.0132(7) 0.0026(6) 0.0016(6) -0.0001(6)
C9 0.0152(9) 0.0153(6) 0.0117(7) 0.0017(6) 0.0030(6) 0.0015(5)
C10 0.0206(10) 0.0158(6) 0.0117(7) 0.0029(6) 0.0048(6) 0.0016(5)
C11 0.0229(10) 0.0146(6) 0.0119(7) 0.0022(6) 0.0027(6) 0.0019(5)
C12 0.0253(11) 0.0175(7) 0.0155(8) -0.0039(7) 0.0048(7) 0.0022(6)
C13 0.0144(9) 0.0183(7) 0.0149(7) -0.0040(6) 0.0026(6) 0.0013(6)
C14 0.0205(10) 0.0158(6) 0.0136(7) -0.0007(6) 0.0025(7) 0.0005(6)
C15 0.0198(10) 0.0177(7) 0.0124(7) -0.0017(6) -0.0001(6) 0.0012(6)
C16 0.0200(10) 0.0163(7) 0.0160(8) -0.0001(6) 0.0004(7) 0.0017(6)
C17 0.0158(10) 0.0197(7) 0.0181(8) 0.0023(7) 0.0007(7) 0.0004(6)
C18 0.0146(9) 0.0182(7) 0.0141(7) -0.0001(6) 0.0024(6) 0.0015(6)
C19 0.0187(11) 0.0293(9) 0.0210(9) 0.0009(8) 0.0064(8) 0.0006(7)
C20 0.0201(10) 0.0131(6) 0.0113(7) 0.0029(6) 0.0025(6) -0.0003(5)
C21 0.0242(11) 0.0148(7) 0.0161(8) 0.0032(7) -0.0019(7) 0.0010(6)
C22 0.0212(11) 0.0161(7) 0.0209(9) 0.0034(7) -0.0030(7) 0.0004(6)
C23 0.0215(10) 0.0206(7) 0.0128(7) 0.0030(7) 0.0039(7) -0.0030(6)
C24 0.0264(11) 0.0206(8) 0.0176(8) -0.0010(7) 0.0007(8) -0.0007(6)
O6 0.0309(12) 0.0763(16) 0.0382(11) -0.0096(11) -0.0003(9) 0.0100(10)
C25 0.0201(14) 0.076(2) 0.0350(13) -0.0049(13) -0.0010(10) -0.0122(13)
C26 0.0292(15) 0.0341(12) 0.0613(18) -0.0059(10) 0.0088(13) -0.0112(12)
C27 0.0371(17) 0.0327(12) 0.0599(18) -0.0066(11) 0.0110(14) 0.0003(12)
C28A 0.035(3) 0.041(3) 0.032(2) -0.010(2) -0.0076(19) 0.002(2)
C29A 0.044(4) 0.052(5) 0.038(3) 0.010(4) -0.003(3) 0.016(3)
C28B 0.040(4) 0.070(6) 0.067(4) 0.012(4) -0.014(3) -0.008(4)
C29B 0.064(7) 0.076(9) 0.040(4) 0.000(7) -0.004(4) 0.023(5)

loop_
_atom_type_symbol
_atom_type_description
_atom_type_scat_dispersion_real
_atom_type_scat_dispersion_imag
_atom_type_scat_source
C C 0.0033 0.0016 'International Tables Vol C Tables 4.2.6.8 and 6.1.1.4'
H H 0.0000 0.0000 'International Tables Vol C Tables 4.2.6.8 and 6.1.1.4'
O O 0.0106 0.0060 'International Tables Vol C Tables 4.2.6.8 and 6.1.1.4'

loop_
_geom_angle_atom_site_label_1
_geom_angle_atom_site_label_2
_geom_angle_atom_site_label_3
_geom_angle_site_symmetry_1
_geom_angle_site_symmetry_3
_geom_angle
_geom_angle_publ_flag
C1 O1 H1 . . 102(3) ?
C7 O3 H3 . . 110.1(18) ?
C11 O4 H4 . . 110(2) ?
C15 O5 H5 . . 108(2) ?
O2 C1 O1 . . 123.3(2) ?
O2 C1 C2 . . 124.76(19) ?
O1 C1 C2 . . 111.94(17) ?
C1 C2 C3 . . 112.27(17) ?
C1 C2 H2A . . 109.2 ?
C3 C2 H2A . . 109.2 ?
C1 C2 H2B . . 109.2 ?
C3 C2 H2B . . 109.2 ?
H2A C2 H2B . . 107.9 ?
C2 C3 C4 . . 114.88(16) ?
C2 C3 H3A . . 108.5 ?
C4 C3 H3A . . 108.5 ?
C2 C3 H3B . . 108.5 ?
C4 C3 H3B . . 108.5 ?
H3A C3 H3B . . 107.5 ?
C24 C4 C5 . . 112.17(15) ?
C24 C4 C3 . . 111.29(17) ?
C5 C4 C3 . . 108.30(15) ?
C24 C4 H4A . . 108.3 ?
C5 C4 H4A . . 108.3 ?
C3 C4 H4A . . 108.3 ?
C4 C5 C6 . . 120.00(15) ?
C4 C5 C22 . . 111.09(15) ?
C6 C5 C22 . . 102.97(15) ?
C4 C5 H5A . . 107.4 ?
C6 C5 H5A . . 107.4 ?
C22 C5 H5A . . 107.4 ?
C23 C6 C20 . . 112.62(15) ?
C23 C6 C7 . . 109.12(14) ?
C20 C6 C7 . . 106.72(14) ?
C23 C6 C5 . . 109.88(15) ?
C20 C6 C5 . . 99.58(14) ?
C7 C6 C5 . . 118.64(15) ?
O3 C7 C8 . . 107.52(14) ?
O3 C7 C6 . . 112.12(14) ?
C8 C7 C6 . . 111.33(15) ?
O3 C7 H7 . . 108.6 ?
C8 C7 H7 . . 108.6 ?
C6 C7 H7 . . 108.6 ?
C7 C8 C9 . . 115.26(15) ?
C7 C8 H8A . . 108.5 ?
C9 C8 H8A . . 108.5 ?
C7 C8 H8B . . 108.5 ?
C9 C8 H8B . . 108.5 ?
H8A C8 H8B . . 107.5 ?
C8 C9 C10 . . 109.93(14) ?
C8 C9 C18 . . 113.95(15) ?
C10 C9 C18 . . 111.23(14) ?
C8 C9 H9 . . 107.1 ?
C10 C9 H9 . . 107.1 ?
C18 C9 H9 . . 107.1 ?
C20 C10 C11 . . 111.43(15) ?
C20 C10 C9 . . 110.51(14) ?
C11 C10 C9 . . 111.81(14) ?
C20 C10 H10 . . 107.6 ?
C11 C10 H10 . . 107.6 ?
C9 C10 H10 . . 107.6 ?
O4 C11 C12 . . 112.81(15) ?
O4 C11 C10 . . 107.84(15) ?
C12 C11 C10 . . 111.06(16) ?
O4 C11 H11 . . 108.3 ?
C12 C11 H11 . . 108.3 ?
C10 C11 H11 . . 108.3 ?
C11 C12 C13 . . 114.33(15) ?
C11 C12 H12A . . 108.7 ?
C13 C12 H12A . . 108.7 ?
C11 C12 H12B . . 108.7 ?
C13 C12 H12B . . 108.7 ?
H12A C12 H12B . . 107.6 ?
C14 C13 C12 . . 110.39(15) ?
C14 C13 C18 . . 113.39(14) ?
C12 C13 C18 . . 112.17(15) ?
C14 C13 H13 . . 106.8 ?
C12 C13 H13 . . 106.8 ?
C18 C13 H13 . . 106.8 ?
C15 C14 C13 . . 113.64(16) ?
C15 C14 H14A . . 108.8 ?
C13 C14 H14A . . 108.8 ?
C15 C14 H14B . . 108.8 ?
C13 C14 H14B . . 108.8 ?
H14A C14 H14B . . 107.7 ?
O5 C15 C14 . . 109.59(16) ?
O5 C15 C16 . . 108.85(15) ?
C14 C15 C16 . . 109.21(15) ?
O5 C15 H15 . . 109.7 ?
C14 C15 H15 . . 109.7 ?
C16 C15 H15 . . 109.7 ?
C15 C16 C17 . . 110.16(15) ?
C15 C16 H16A . . 109.6 ?
C17 C16 H16A . . 109.6 ?
C15 C16 H16B . . 109.6 ?
C17 C16 H16B . . 109.6 ?
H16A C16 H16B . . 108.1 ?
C16 C17 C18 . . 114.91(15) ?
C16 C17 H17A . . 108.5 ?
C18 C17 H17A . . 108.5 ?
C16 C17 H17B . . 108.5 ?
C18 C17 H17B . . 108.5 ?
H17A C17 H17B . . 107.5 ?
C19 C18 C17 . . 106.18(15) ?
C19 C18 C9 . . 111.55(15) ?
C17 C18 C9 . . 112.66(15) ?
C19 C18 C13 . . 108.94(15) ?
C17 C18 C13 . . 107.34(15) ?
C9 C18 C13 . . 109.99(15) ?
C18 C19 H19A . . 109.5 ?
C18 C19 H19B . . 109.5 ?
H19A C19 H19B . . 109.5 ?
C18 C19 H19C . . 109.5 ?
H19A C19 H19C . . 109.5 ?
H19B C19 H19C . . 109.5 ?
C10 C20 C21 . . 116.68(15) ?
C10 C20 C6 . . 114.70(15) ?
C21 C20 C6 . . 104.34(14) ?
C10 C20 H20 . . 106.8 ?
C21 C20 H20 . . 106.8 ?
C6 C20 H20 . . 106.8 ?
C20 C21 C22 . . 103.65(15) ?
C20 C21 H21A . . 111.0 ?
C22 C21 H21A . . 111.0 ?
C20 C21 H21B . . 111.0 ?
C22 C21 H21B . . 111.0 ?
H21A C21 H21B . . 109.0 ?
C21 C22 C5 . . 107.16(15) ?
C21 C22 H22A . . 110.3 ?
C5 C22 H22A . . 110.3 ?
C21 C22 H22B . . 110.3 ?
C5 C22 H22B . . 110.3 ?
H22A C22 H22B . . 108.5 ?
C6 C23 H23A . . 109.5 ?
C6 C23 H23B . . 109.5 ?
H23A C23 H23B . . 109.5 ?
C6 C23 H23C . . 109.5 ?
H23A C23 H23C . . 109.5 ?
H23B C23 H23C . . 109.5 ?
C4 C24 H24A . . 109.5 ?
C4 C24 H24B . . 109.5 ?
H24A C24 H24B . . 109.5 ?
C4 C24 H24C . . 109.5 ?
H24A C24 H24C . . 109.5 ?
H24B C24 H24C . . 109.5 ?
O6 C25 C26 . . 123.0(3) yes
O6 C25 C28A . . 124.6(3) yes
C26 C25 C28A . . 111.2(3) yes
O6 C25 C28B . . 111.1(5) yes
C26 C25 C28B . . 122.8(5) yes
C25 C26 C27 . . 115.1(2) yes
C25 C26 H26A . . 108.5 ?
C27 C26 H26A . . 108.5 ?
C25 C26 H26B . . 108.5 ?
C27 C26 H26B . . 108.5 ?
H26A C26 H26B . . 107.5 ?
C26 C27 H27A . . 109.5 ?
C26 C27 H27B . . 109.5 ?
H27A C27 H27B . . 109.5 ?
C26 C27 H27C . . 109.5 ?
H27A C27 H27C . . 109.5 ?
H27B C27 H27C . . 109.5 ?
C25 C28A C29A . . 113.1(7) yes
C25 C28A H28A . . 109.0 ?
C29A C28A H28A . . 109.0 ?
C25 C28A H28B . . 109.0 ?
C29A C28A H28B . . 109.0 ?
H28A C28A H28B . . 107.8 ?
C29B C28B C25 . . 107.4(8) yes
C29B C28B H28C . . 110.2 ?
C25 C28B H28C . . 110.2 ?
C29B C28B H28D . . 110.2 ?
C25 C28B H28D . . 110.2 ?
H28C C28B H28D . . 108.5 ?
C28B C29B H29D . . 109.5 ?
C28B C29B H29E . . 109.5 ?
H29D C29B H29E . . 109.5 ?
C28B C29B H29F . . 109.5 ?
H29D C29B H29F . . 109.5 ?
H29E C29B H29F . . 109.5 ?

loop_
_geom_bond_atom_site_label_1
_geom_bond_atom_site_label_2
_geom_bond_site_symmetry_2
_geom_bond_distance
_geom_bond_publ_flag
O1 C1 . 1.321(2) yes
O1 H1 . 0.863(18) ?
O2 C1 . 1.213(2) yes
O3 C7 . 1.446(2) yes
O3 H3 . 0.829(17) ?
O4 C11 . 1.435(2) yes
O4 H4 . 0.853(17) ?
O5 C15 . 1.438(2) yes
O5 H5 . 0.819(17) ?
C1 C2 . 1.512(3) yes
C2 C3 . 1.519(3) yes
C2 H2A . 0.99 ?
C2 H2B . 0.99 ?
C3 C4 . 1.540(3) yes
C3 H3A . 0.99 ?
C3 H3B . 0.99 ?
C4 C24 . 1.533(3) ?
C4 C5 . 1.539(3) ?
C4 H4A . 1.00 ?
C5 C6 . 1.557(3) ?
C5 C22 . 1.565(3) ?
C5 H5A . 1.00 ?
C6 C23 . 1.535(3) ?
C6 C20 . 1.545(2) ?
C6 C7 . 1.551(2) ?
C7 C8 . 1.531(3) ?
C7 H7 . 1.00 ?
C8 C9 . 1.549(2) ?
C8 H8A . 0.99 ?
C8 H8B . 0.99 ?
C9 C10 . 1.549(2) ?
C9 C18 . 1.553(3) ?
C9 H9 . 1.00 ?
C10 C20 . 1.512(3) ?
C10 C11 . 1.532(2) ?
C10 H10 . 1.00 ?
C11 C12 . 1.522(3) ?
C11 H11 . 1.00 ?
C12 C13 . 1.539(3) ?
C12 H12A . 0.99 ?
C12 H12B . 0.99 ?
C13 C14 . 1.532(3) ?
C13 C18 . 1.556(3) ?
C13 H13 . 1.00 ?
C14 C15 . 1.513(3) ?
C14 H14A . 0.99 ?
C14 H14B . 0.99 ?
C15 C16 . 1.522(2) ?
C15 H15 . 1.00 ?
C16 C17 . 1.531(3) ?
C16 H16A . 0.99 ?
C16 H16B . 0.99 ?
C17 C18 . 1.552(3) ?
C17 H17A . 0.99 ?
C17 H17B . 0.99 ?
C18 C19 . 1.542(3) ?
C19 H19A . 0.98 ?
C19 H19B . 0.98 ?
C19 H19C . 0.98 ?
C20 C21 . 1.528(2) ?
C20 H20 . 1.00 ?
C21 C22 . 1.536(3) ?
C21 H21A . 0.99 ?
C21 H21B . 0.99 ?
C22 H22A . 0.99 ?
C22 H22B . 0.99 ?
C23 H23A . 0.98 ?
C23 H23B . 0.98 ?
C23 H23C . 0.98 ?
C24 H24A . 0.98 ?
C24 H24B . 0.98 ?
C24 H24C . 0.98 ?
O6 C25 . 1.216(4) yes
C25 C26 . 1.493(5) yes
C25 C28A . 1.507(5) yes
C25 C28B . 1.566(7) yes
C26 C27 . 1.519(5) yes
C26 H26A . 0.99 ?
C26 H26B . 0.99 ?
C27 H27A . 0.98 ?
C27 H27B . 0.98 ?
C27 H27C . 0.98 ?
C28A C29A . 1.512(10) yes
C28A H28A . 0.99 ?
C28A H28B . 0.99 ?
C29A H29A . 0.98 ?
C29A H29B . 0.98 ?
C29A H29C . 0.98 ?
C28B C29B . 1.531(12) yes
C28B H28C . 0.99 ?
C28B H28D . 0.99 ?
C29B H29D . 0.98 ?
C29B H29E . 0.98 ?
C29B H29F . 0.98 ?

loop_
_geom_hbond_atom_site_label_D
_geom_hbond_atom_site_label_H
_geom_hbond_atom_site_label_A
_geom_hbond_site_symmetry_A
_geom_hbond_distance_DH
_geom_hbond_distance_HA
_geom_hbond_distance_DA
_geom_hbond_angle_DHA
_geom_hbond_publ_flag
O1 H1 O4 2_657 0.87(3) 1.84(3) 2.672(2) 160(4) yes
O3 H3 O2 2_657 0.83(2) 2.08(2) 2.879(2) 160(2) yes
O4 H4 O5 2_546 0.855(18) 1.81(2) 2.6499(19) 165(2) yes
O5 H5 O3 2_546 0.82(2) 2.10(3) 2.869(2) 157(2) yes

loop_
_geom_torsion_atom_site_label_1
_geom_torsion_atom_site_label_2
_geom_torsion_atom_site_label_3
_geom_torsion_atom_site_label_4
_geom_torsion_site_symmetry_1
_geom_torsion_site_symmetry_2
_geom_torsion_site_symmetry_3
_geom_torsion_site_symmetry_4
_geom_torsion
_geom_torsion_publ_flag
O2 C1 C2 C3 . . . . -21.4(3) ?
O1 C1 C2 C3 . . . . 157.19(18) ?
C1 C2 C3 C4 . . . . 174.76(18) ?
C2 C3 C4 C24 . . . . 61.3(2) ?
C2 C3 C4 C5 . . . . -174.98(17) ?
C24 C4 C5 C6 . . . . -60.7(2) ?
C3 C4 C5 C6 . . . . 176.08(16) ?
C24 C4 C5 C22 . . . . 179.25(17) ?
C3 C4 C5 C22 . . . . 56.0(2) ?
C4 C5 C6 C23 . . . . -46.1(2) ?
C22 C5 C6 C23 . . . . 77.91(17) ?
C4 C5 C6 C20 . . . . -164.52(15) ?
C22 C5 C6 C20 . . . . -40.51(16) ?
C4 C5 C6 C7 . . . . 80.4(2) ?
C22 C5 C6 C7 . . . . -155.63(15) ?
C23 C6 C7 O3 . . . . 172.37(15) ?
C20 C6 C7 O3 . . . . -65.68(19) ?
C5 C6 C7 O3 . . . . 45.5(2) ?
C23 C6 C7 C8 . . . . -67.13(18) ?
C20 C6 C7 C8 . . . . 54.82(18) ?
C5 C6 C7 C8 . . . . 166.04(14) ?
O3 C7 C8 C9 . . . . 69.17(18) ?
C6 C7 C8 C9 . . . . -54.01(19) ?
C7 C8 C9 C10 . . . . 50.4(2) ?
C7 C8 C9 C18 . . . . 176.02(14) ?
C8 C9 C10 C20 . . . . -50.60(18) ?
C18 C9 C10 C20 . . . . -177.76(14) ?
C8 C9 C10 C11 . . . . -175.35(16) ?
C18 C9 C10 C11 . . . . 57.48(19) ?
C20 C10 C11 O4 . . . . -54.32(18) ?
C9 C10 C11 O4 . . . . 69.92(19) ?
C20 C10 C11 C12 . . . . -178.40(14) ?
C9 C10 C11 C12 . . . . -54.16(19) ?
O4 C11 C12 C13 . . . . -69.58(19) ?
C10 C11 C12 C13 . . . . 51.6(2) ?
C11 C12 C13 C14 . . . . 76.0(2) ?
C11 C12 C13 C18 . . . . -51.5(2) ?
C12 C13 C14 C15 . . . . 178.72(16) ?
C18 C13 C14 C15 . . . . -54.5(2) ?
C13 C14 C15 O5 . . . . 175.71(15) ?
C13 C14 C15 C16 . . . . 56.6(2) ?
O5 C15 C16 C17 . . . . -176.63(16) ?
C14 C15 C16 C17 . . . . -57.0(2) ?
C15 C16 C17 C18 . . . . 58.4(2) ?
C16 C17 C18 C19 . . . . -169.14(16) ?
C16 C17 C18 C9 . . . . 68.5(2) ?
C16 C17 C18 C13 . . . . -52.7(2) ?
C8 C9 C18 C19 . . . . -59.65(19) ?
C10 C9 C18 C19 . . . . 65.29(18) ?
C8 C9 C18 C17 . . . . 59.65(19) ?
C10 C9 C18 C17 . . . . -175.40(14) ?
C8 C9 C18 C13 . . . . 179.35(14) ?
C10 C9 C18 C13 . . . . -55.70(17) ?
C14 C13 C18 C19 . . . . 163.94(17) ?
C12 C13 C18 C19 . . . . -70.2(2) ?
C14 C13 C18 C17 . . . . 49.4(2) ?
C12 C13 C18 C17 . . . . 175.25(16) ?
C14 C13 C18 C9 . . . . -73.51(19) ?
C12 C13 C18 C9 . . . . 52.37(19) ?
C11 C10 C20 C21 . . . . -53.6(2) ?
C9 C10 C20 C21 . . . . -178.56(14) ?
C11 C10 C20 C6 . . . . -176.03(14) ?
C9 C10 C20 C6 . . . . 59.00(18) ?
C23 C6 C20 C10 . . . . 59.83(19) ?
C7 C6 C20 C10 . . . . -59.89(19) ?
C5 C6 C20 C10 . . . . 176.19(14) ?
C23 C6 C20 C21 . . . . -69.1(2) ?
C7 C6 C20 C21 . . . . 171.23(15) ?
C5 C6 C20 C21 . . . . 47.30(17) ?
C10 C20 C21 C22 . . . . -162.53(15) ?
C6 C20 C21 C22 . . . . -34.85(19) ?
C20 C21 C22 C5 . . . . 8.5(2) ?
C4 C5 C22 C21 . . . . 150.16(16) ?
C6 C5 C22 C21 . . . . 20.46(19) ?
O6 C25 C26 C27 . . . . 16.7(5) yes
C28A C25 C26 C27 . . . . -151.5(4) ?
C28B C25 C26 C27 . . . . 175.2(5) ?
O6 C25 C28A C29A . . . . 17.7(9) yes
C26 C25 C28A C29A . . . . -174.4(6) ?
C28B C25 C28A C29A . . . . -55.7(9) ?
O6 C25 C28B C29B . . . . -66.6(12) yes
C26 C25 C28B C29B . . . . 132.7(10) ?
C28A C25 C28B C29B . . . . 55.7(12) ?
